data_7063716
loop_
_publ_author_name
'Basak, Swati'
'Das, Pranjal'
'Kuilya, Hemrupa'
'Choudhury, Diganta'
'Kalita, Apurba'

_publ_section_title
;
 Electrocatalytic water oxidation activity of phenolate-bridged dinuclear
 copper(ii) complexes in alkaline phosphate buffer
;
_journal_issue 17
_journal_name_full 'New Journal of Chemistry'
_journal_page_first 7134
_journal_page_last 7139
_journal_paper_doi 10.1039/D5NJ00742A
_journal_volume 49
_journal_year 2025
_chemical_formula_moiety 'C28 H36 Cu2 N6 O8, 2(Cl O4), 2(C3 H7 N O)'
_chemical_formula_sum 'C34 H50 Cl2 Cu2 N8 O18'
_chemical_formula_weight 1056.816
_space_group_crystal_system triclinic
_space_group_IT_number 2
_space_group_name_Hall '-P 1'
_space_group_name_H-M_alt 'P -1'
_audit_creation_date 2025-02-17
_audit_creation_method
;
Olex2 1.5
(compiled 2024.02.16 svn.r378c4104 for OlexSys, GUI svn.r6928)
;
_audit_update_record
;
2025-02-18 deposited with the CCDC.	2025-03-25 downloaded from the CCDC.
;
_cell_angle_alpha 89.007(12)
_cell_angle_beta 82.504(13)
_cell_angle_gamma 76.151(14)
_cell_formula_units_Z 1
_cell_length_a 9.710(5)
_cell_length_b 10.172(5)
_cell_length_c 11.173(5)
_cell_measurement_reflns_used 1037
_cell_measurement_temperature 273(2)
_cell_measurement_theta_max 17.88
_cell_measurement_theta_min 2.18
_cell_volume 1062.2(9)
_computing_molecular_graphics 'Olex2 1.5 (Dolomanov et al., 2009)'
_computing_publication_material 'Olex2 1.5 (Dolomanov et al., 2009)'
_computing_structure_refinement 'olex2.refine 1.5 (Bourhis et al., 2015)'
_computing_structure_solution 'olex2.solve 1.5 (Bourhis et al., 2015)'
_diffrn_ambient_temperature 273.15
_diffrn_measured_fraction_theta_full 0.9995
_diffrn_measured_fraction_theta_max 0.9914
_diffrn_measurement_device_type 'Bruker APEX-II CCD'
_diffrn_measurement_method '\f and \w scans'
_diffrn_radiation_type 'Mo K\a'
_diffrn_radiation_wavelength 0.71073
_diffrn_reflns_av_R_equivalents 0.1594
_diffrn_reflns_av_unetI/netI 0.1442
_diffrn_reflns_Laue_measured_fraction_full 0.9995
_diffrn_reflns_Laue_measured_fraction_max 0.9914
_diffrn_reflns_limit_h_max 12
_diffrn_reflns_limit_h_min -12
_diffrn_reflns_limit_k_max 13
_diffrn_reflns_limit_k_min -13
_diffrn_reflns_limit_l_max 14
_diffrn_reflns_limit_l_min -14
_diffrn_reflns_number 26683
_diffrn_reflns_point_group_measured_fraction_full 0.9995
_diffrn_reflns_point_group_measured_fraction_max 0.9914
_diffrn_reflns_theta_full 25.2417
_diffrn_reflns_theta_max 28.49
_diffrn_reflns_theta_min 2.06
_diffrn_source_current 22.0
_diffrn_source_power 0.88
_diffrn_source_voltage 40.0
_diffrn_standards_number 0
_exptl_absorpt_coefficient_mu 1.213
_exptl_absorpt_correction_T_max 17.88
_exptl_absorpt_correction_T_min 2.18
_exptl_absorpt_correction_type multi-scan
_exptl_crystal_colour 'metallic dark blue'
_exptl_crystal_colour_lustre metallic
_exptl_crystal_colour_modifier dark
_exptl_crystal_colour_primary blue
_exptl_crystal_density_diffrn 1.652
_exptl_crystal_description block
_exptl_crystal_F_000 547.415
_exptl_crystal_preparation Synthesis
_exptl_crystal_recrystallization_method 'Slow evaporation in methanol'
_exptl_crystal_size_max 0.6
_exptl_crystal_size_mid 0.4
_exptl_crystal_size_min 0.2
_refine_diff_density_max 1.2559
_refine_diff_density_min -1.3440
_refine_diff_density_rms 0.2992
_refine_ls_d_res_high 0.7450
_refine_ls_d_res_low 9.8753
_refine_ls_goodness_of_fit_ref 1.0070
_refine_ls_hydrogen_treatment constr
_refine_ls_matrix_type full
_refine_ls_number_constraints 41
_refine_ls_number_parameters 292
_refine_ls_number_reflns 5319
_refine_ls_number_restraints 0
_refine_ls_restrained_S_all 1.0070
_refine_ls_R_factor_all 0.1318
_refine_ls_R_factor_gt 0.0597
_refine_ls_shift/su_max 0.0002
_refine_ls_shift/su_mean 0.0000
_refine_ls_structure_factor_coef Fsqd
_refine_ls_weighting_details 'w=1/[\s^2^(Fo^2^)+(0.0570P)^2^] where P=(Fo^2^+2Fc^2^)/3'
_refine_ls_weighting_scheme calc
_refine_ls_wR_factor_gt 0.1186
_refine_ls_wR_factor_ref 0.1526
_reflns_Friedel_coverage 0.0
_reflns_limit_h_max 12
_reflns_limit_h_min -12
_reflns_limit_k_max 13
_reflns_limit_k_min -13
_reflns_limit_l_max 14
_reflns_limit_l_min 0
_reflns_number_gt 3056
_reflns_number_total 5319
_reflns_threshold_expression I>=2u(I)
_cod_data_source_file d5nj00742a2.cif
_cod_data_source_block Complex1
_cod_depositor_comments 'Adding full bibliography for 7063716--7063717.cif.'
_cod_database_code 7063716
_olex2_refinement_description
;
1. Fixed Uiso
 At 1.2 times of:
  All C(H) groups, All C(H,H) groups, All N(H) groups
 At 1.5 times of:
  All C(H,H,H) groups, All O(H,H) groups
2.a Riding coordinates:
 O4(H4c,H4d), N3(H3), N2(H2)
2.b Ternary CH refined with riding coordinates:
 C5(H5)
2.c Secondary CH2 refined with riding coordinates:
 C8(H8a,H8b), C4(H4a,H4b)
2.d Aromatic/amide H refined with riding coordinates:
 C13(H13), C12(H12), C11(H11), C10(H10), C2(H2a), C1(H1), C17(H17)
2.e Idealised Me refined as rotating group:
 C7(H7a,H7b,H7c), C15(H15a,H15b,H15c), C16(H16a,H16b,H16c)
;
_olex2_submission_special_instructions 'No special instructions were received'

loop_
_space_group_symop_id
_space_group_symop_operation_xyz
1 x,y,z
2 -x,-y,-z

loop_
_atom_site_label
_atom_site_type_symbol
_atom_site_fract_x
_atom_site_fract_y
_atom_site_fract_z
_atom_site_U_iso_or_equiv
_atom_site_adp_type
_atom_site_occupancy
_atom_site_refinement_flags_posn
Cu Cu 0.52452(6) 0.37648(6) 0.41913(5) 0.01301(17) Uani 1.000000 .
O1 O 0.4184(3) 0.5666(3) 0.4308(3) 0.0136(7) Uani 1.000000 .
O2 O 0.7365(3) 0.4118(3) 0.2785(3) 0.0178(7) Uani 1.000000 .
O3 O 0.8440(4) 0.2986(3) 0.1076(3) 0.0227(8) Uani 1.000000 .
O4 O 0.3097(4) 0.3382(3) 0.5533(3) 0.0250(8) Uani 1.000000 .
H4c H 0.2472(4) 0.4083(3) 0.5379(3) 0.0375(13) Uiso 1.000000 R
H4d H 0.3488(4) 0.2960(3) 0.4879(3) 0.0375(13) Uiso 1.000000 R
N3 N 0.4810(4) 0.3516(4) 0.2500(3) 0.0117(8) Uani 1.000000 .
H3 H 0.4101(4) 0.2968(4) 0.2542(3) 0.0140(10) Uiso 1.000000 R
N1 N 0.6118(4) 0.1831(4) 0.4271(3) 0.0147(9) Uani 1.000000 .
N2 N 0.6778(4) -0.0188(4) 0.5006(3) 0.0169(9) Uani 1.000000 .
H2 H 0.6959(4) -0.0827(4) 0.5519(3) 0.0203(11) Uiso 1.000000 R
C14 C 0.2888(5) 0.5962(4) 0.3891(4) 0.0135(10) Uani 1.000000 .
C13 C 0.1626(5) 0.6594(5) 0.4599(4) 0.0181(11) Uani 1.000000 .
H13 H 0.1650(5) 0.6876(5) 0.5382(4) 0.0217(13) Uiso 1.000000 R
C12 C 0.0333(5) 0.6807(5) 0.4142(5) 0.0229(12) Uani 1.000000 .
H12 H -0.0509(5) 0.7225(5) 0.4624(5) 0.0275(14) Uiso 1.000000 R
C11 C 0.0281(5) 0.6404(5) 0.2975(5) 0.0230(12) Uani 1.000000 .
H11 H -0.0589(5) 0.6554(5) 0.2670(5) 0.0276(14) Uiso 1.000000 R
C10 C 0.1532(5) 0.5778(5) 0.2270(4) 0.0199(11) Uani 1.000000 .
H10 H 0.1498(5) 0.5503(5) 0.1487(4) 0.0238(13) Uiso 1.000000 R
C9 C 0.2833(5) 0.5551(4) 0.2705(4) 0.0140(10) Uani 1.000000 .
C8 C 0.4204(5) 0.4841(5) 0.1963(4) 0.0162(10) Uani 1.000000 .
H8a H 0.4888(5) 0.5402(5) 0.1925(4) 0.0195(12) Uiso 1.000000 R
H8b H 0.4026(5) 0.4698(5) 0.1147(4) 0.0195(12) Uiso 1.000000 R
C5 C 0.6127(5) 0.2778(5) 0.1750(4) 0.0145(10) Uani 1.000000 .
H5 H 0.5979(5) 0.2888(5) 0.0899(4) 0.0174(12) Uiso 1.000000 R
C6 C 0.7350(5) 0.3389(5) 0.1950(4) 0.0167(10) Uani 1.000000 .
C7 C 0.9670(5) 0.3531(5) 0.1148(5) 0.0292(13) Uani 1.000000 .
H7a H 0.9383(8) 0.4502(5) 0.116(3) 0.044(2) Uiso 1.000000 GR
H7b H 1.008(2) 0.322(3) 0.1872(16) 0.044(2) Uiso 1.000000 GR
H7c H 1.0370(16) 0.323(3) 0.0458(16) 0.044(2) Uiso 1.000000 GR
C4 C 0.6447(5) 0.1270(4) 0.2029(4) 0.0150(10) Uani 1.000000 .
H4a H 0.5709(5) 0.0899(4) 0.1756(4) 0.0180(12) Uiso 1.000000 R
H4b H 0.7347(5) 0.0833(4) 0.1559(4) 0.0180(12) Uiso 1.000000 R
C3 C 0.6538(5) 0.0903(4) 0.3319(4) 0.0121(10) Uani 1.000000 .
C2 C 0.6960(5) -0.0342(5) 0.3775(4) 0.0171(10) Uani 1.000000 .
H2a H 0.7307(5) -0.1150(5) 0.3339(4) 0.0205(13) Uiso 1.000000 R
C1 C 0.6273(5) 0.1123(5) 0.5267(4) 0.0153(10) Uani 1.000000 .
H1 H 0.6057(5) 0.1491(5) 0.6045(4) 0.0184(12) Uiso 1.000000 R
Cl1 Cl 0.64639(13) 0.75456(12) 0.10148(10) 0.0180(3) Uani 1.000000 .
O5 O 0.5811(4) 0.7463(4) 0.2237(3) 0.0291(9) Uani 1.000000 .
O6 O 0.7003(4) 0.6209(4) 0.0512(3) 0.0344(10) Uani 1.000000 .
O7 O 0.5409(4) 0.8305(4) 0.0331(4) 0.0414(11) Uani 1.000000 .
O8 O 0.7611(4) 0.8203(4) 0.0997(3) 0.0308(9) Uani 1.000000 .
O9 O 0.2804(4) 0.1696(3) 0.2873(3) 0.0230(8) Uani 1.000000 .
N4 N 0.1646(4) 0.0232(4) 0.2170(4) 0.0232(10) Uani 1.000000 .
C15 C 0.0521(6) 0.0428(6) 0.3179(5) 0.0321(14) Uani 1.000000 .
H15a H 0.053(2) 0.121(2) 0.3638(18) 0.048(2) Uiso 1.000000 GR
H15b H -0.0388(6) 0.055(4) 0.2885(5) 0.048(2) Uiso 1.000000 GR
H15c H 0.067(2) -0.0354(16) 0.3684(17) 0.048(2) Uiso 1.000000 GR
C16 C 0.1619(7) -0.0729(6) 0.1232(5) 0.0405(16) Uani 1.000000 .
H16a H 0.238(3) -0.072(3) 0.0591(17) 0.061(2) Uiso 1.000000 GR
H16b H 0.174(4) -0.1621(8) 0.1563(10) 0.061(2) Uiso 1.000000 GR
H16c H 0.0716(17) -0.048(2) 0.092(2) 0.061(2) Uiso 1.000000 GR
C17 C 0.2665(5) 0.0892(5) 0.2097(4) 0.0216(11) Uani 1.000000 .
H17 H 0.3337(5) 0.0746(5) 0.1409(4) 0.0259(14) Uiso 1.000000 R

loop_
_atom_site_aniso_label
_atom_site_aniso_U_11
_atom_site_aniso_U_22
_atom_site_aniso_U_33
_atom_site_aniso_U_12
_atom_site_aniso_U_13
_atom_site_aniso_U_23
Cu 0.0152(3) 0.0112(3) 0.0125(3) -0.0018(2) -0.0038(2) -0.0020(2)
O1 0.0125(17) 0.0126(16) 0.0154(17) -0.0017(13) -0.0025(13) -0.0032(13)
O2 0.0213(19) 0.0175(18) 0.0162(18) -0.0070(15) -0.0035(15) -0.0016(14)
O3 0.0175(18) 0.026(2) 0.0221(19) -0.0054(15) 0.0083(15) -0.0062(15)
O4 0.022(2) 0.0163(19) 0.033(2) -0.0019(15) 0.0050(17) -0.0005(16)
N3 0.013(2) 0.013(2) 0.0093(19) -0.0019(16) -0.0002(16) -0.0022(15)
N1 0.016(2) 0.014(2) 0.014(2) -0.0015(16) -0.0033(17) 0.0009(16)
N2 0.021(2) 0.011(2) 0.019(2) -0.0037(17) -0.0016(18) 0.0038(17)
C14 0.014(2) 0.010(2) 0.017(2) -0.0019(19) -0.007(2) 0.0024(19)
C13 0.021(3) 0.017(3) 0.014(2) -0.001(2) -0.000(2) -0.005(2)
C12 0.014(3) 0.027(3) 0.024(3) 0.001(2) 0.000(2) -0.004(2)
C11 0.017(3) 0.024(3) 0.029(3) -0.002(2) -0.011(2) -0.005(2)
C10 0.025(3) 0.021(3) 0.015(3) -0.006(2) -0.007(2) 0.002(2)
C9 0.013(2) 0.010(2) 0.018(2) -0.0007(18) -0.002(2) 0.0001(19)
C8 0.021(3) 0.019(3) 0.009(2) -0.006(2) -0.004(2) 0.0021(19)
C5 0.019(3) 0.016(2) 0.008(2) -0.004(2) -0.0016(19) -0.0012(19)
C6 0.017(3) 0.011(2) 0.021(3) -0.002(2) -0.001(2) 0.006(2)
C7 0.019(3) 0.028(3) 0.041(4) -0.010(2) 0.001(3) 0.005(3)
C4 0.016(2) 0.011(2) 0.018(2) -0.0025(19) -0.001(2) -0.0056(19)
C3 0.009(2) 0.013(2) 0.014(2) -0.0036(18) 0.0006(19) -0.0019(19)
C2 0.018(3) 0.015(2) 0.017(3) -0.000(2) 0.000(2) -0.001(2)
C1 0.016(3) 0.016(2) 0.015(2) -0.005(2) -0.004(2) 0.001(2)
Cl1 0.0214(7) 0.0182(6) 0.0156(6) -0.0069(5) -0.0029(5) -0.0001(5)
O5 0.042(2) 0.035(2) 0.0104(18) -0.0134(19) 0.0050(17) -0.0030(16)
O6 0.047(3) 0.021(2) 0.034(2) -0.0103(18) 0.0026(19) -0.0130(17)
O7 0.029(2) 0.055(3) 0.040(2) -0.004(2) -0.0155(19) 0.022(2)
O8 0.024(2) 0.031(2) 0.040(2) -0.0172(17) 0.0037(18) -0.0112(18)
O9 0.029(2) 0.0220(19) 0.0220(19) -0.0125(16) -0.0080(16) 0.0035(16)
N4 0.027(3) 0.023(2) 0.021(2) -0.010(2) -0.0030(19) 0.0033(19)
C15 0.022(3) 0.041(4) 0.035(3) -0.015(3) 0.002(3) -0.002(3)
C16 0.055(4) 0.042(4) 0.035(4) -0.030(3) -0.006(3) -0.010(3)
C17 0.024(3) 0.025(3) 0.016(3) -0.008(2) -0.001(2) 0.006(2)

loop_
_atom_type_symbol
_atom_type_scat_dispersion_real
_atom_type_scat_dispersion_imag
_atom_type_scat_Cromer_Mann_a1
_atom_type_scat_Cromer_Mann_a2
_atom_type_scat_Cromer_Mann_a3
_atom_type_scat_Cromer_Mann_a4
_atom_type_scat_Cromer_Mann_b1
_atom_type_scat_Cromer_Mann_b2
_atom_type_scat_Cromer_Mann_b3
_atom_type_scat_Cromer_Mann_b4
_atom_type_scat_Cromer_Mann_c
_atom_type_scat_source
_atom_type_scat_dispersion_source
C 0.00313 0.00162 2.31000 1.02000 1.58860 0.86500 20.84390 10.20750 0.56870 51.65120 0.21560 'International Tables Volume C Table 6.1.1.4 (pp. 500-502)' 'Brennan, Cowan, Rev. Sci. Instrum., 1992, 63, 850'
Cl 0.14908 0.15974 11.46040 7.19640 6.25560 1.64550 0.01040 1.16620 18.51940 47.77840 -9.55740 'International Tables Volume C Table 6.1.1.4 (pp. 500-502)' 'Brennan, Cowan, Rev. Sci. Instrum., 1992, 63, 850'
Cu 0.32831 1.27084 13.33800 7.16760 5.61580 1.67350 3.58280 0.24700 11.39660 64.81260 1.19100 'International Tables Volume C Table 6.1.1.4 (pp. 500-502)' 'Brennan, Cowan, Rev. Sci. Instrum., 1992, 63, 850'
H 0.00000 0.00000 0.49300 0.32291 0.14019 0.04081 10.51090 26.12570 3.14236 57.79970 0.00304 'International Tables Volume C Table 6.1.1.4 (pp. 500-502)' 'Brennan, Cowan, Rev. Sci. Instrum., 1992, 63, 850'
N 0.00612 0.00332 12.21260 3.13220 2.01250 1.16630 0.00570 9.89330 28.99750 0.58260 -11.52900 'International Tables Volume C Table 6.1.1.4 (pp. 500-502)' 'Brennan, Cowan, Rev. Sci. Instrum., 1992, 63, 850'
O 0.01085 0.00610 3.04850 2.28680 1.54630 0.86700 13.27710 5.70110 0.32390 32.90890 0.25080 'International Tables Volume C Table 6.1.1.4 (pp. 500-502)' 'Brennan, Cowan, Rev. Sci. Instrum., 1992, 63, 850'

loop_
_geom_angle_atom_site_label_1
_geom_angle_atom_site_label_2
_geom_angle_atom_site_label_3
_geom_angle
_geom_angle_site_symmetry_1
_geom_angle_site_symmetry_3
_geom_angle_publ_flag
N3 Cu O1 93.63(13) . . ?
N3 Cu O1 167.89(14) . 2_666 ?
N1 Cu O1 97.88(14) . 2_666 ?
N1 Cu O1 171.98(14) . . ?
N1 Cu N3 90.45(15) . . ?
C14 O1 Cu 130.5(3) . 2_666 ?
C14 O1 Cu 116.4(3) . . ?
C7 O3 C6 115.6(4) . . ?
H4d O4 H4c 109.5 . . ?
H3 N3 Cu 108.4 . . ?
C8 N3 Cu 111.0(3) . . ?
C8 N3 H3 108.4(2) . . ?
C5 N3 Cu 109.4(3) . . ?
C5 N3 H3 108.4(2) . . ?
C5 N3 C8 111.1(3) . . ?
C3 N1 Cu 127.4(3) . . ?
C1 N1 Cu 125.9(3) . . ?
C1 N1 C3 106.2(4) . . ?
C2 N2 H2 126.1 . . ?
C1 N2 H2 126.0(3) . . ?
C1 N2 C2 107.9(4) . . ?
C13 C14 O1 122.9(4) . . ?
C9 C14 O1 117.9(4) . . ?
C9 C14 C13 119.2(4) . . ?
H13 C13 C14 119.9(3) . . ?
C12 C13 C14 120.1(4) . . ?
C12 C13 H13 119.9(3) . . ?
H12 C12 C13 119.7(3) . . ?
C11 C12 C13 120.6(4) . . ?
C11 C12 H12 119.7(3) . . ?
H11 C11 C12 120.4(3) . . ?
C10 C11 C12 119.3(5) . . ?
C10 C11 H11 120.4(3) . . ?
H10 C10 C11 119.4(3) . . ?
C9 C10 C11 121.2(4) . . ?
C9 C10 H10 119.4(3) . . ?
C10 C9 C14 119.5(4) . . ?
C8 C9 C14 118.4(4) . . ?
C8 C9 C10 122.1(4) . . ?
C9 C8 N3 110.5(4) . . ?
H8a C8 N3 109.5(2) . . ?
H8a C8 C9 109.5(3) . . ?
H8b C8 N3 109.5(2) . . ?
H8b C8 C9 109.5(2) . . ?
H8b C8 H8a 108.1 . . ?
H5 C5 N3 108.4(2) . . ?
C6 C5 N3 109.3(4) . . ?
C6 C5 H5 108.4(2) . . ?
C4 C5 N3 110.7(4) . . ?
C4 C5 H5 108.4(2) . . ?
C4 C5 C6 111.7(4) . . ?
O3 C6 O2 124.2(4) . . ?
C5 C6 O2 125.6(4) . . ?
C5 C6 O3 110.2(4) . . ?
H7a C7 O3 109.5 . . ?
H7b C7 O3 109.5 . . ?
H7b C7 H7a 109.5 . . ?
H7c C7 O3 109.5 . . ?
H7c C7 H7a 109.5 . . ?
H7c C7 H7b 109.5 . . ?
H4a C4 C5 108.2(2) . . ?
H4b C4 C5 108.2(2) . . ?
H4b C4 H4a 107.3 . . ?
C3 C4 C5 116.4(4) . . ?
C3 C4 H4a 108.2(2) . . ?
C3 C4 H4b 108.2(2) . . ?
C4 C3 N1 123.8(4) . . ?
C2 C3 N1 108.4(4) . . ?
C2 C3 C4 127.7(4) . . ?
C3 C2 N2 106.8(4) . . ?
H2a C2 N2 126.6(2) . . ?
H2a C2 C3 126.6(3) . . ?
N2 C1 N1 110.7(4) . . ?
H1 C1 N1 124.7(3) . . ?
H1 C1 N2 124.7(3) . . ?
O6 Cl1 O5 109.3(2) . . ?
O7 Cl1 O5 108.6(2) . . ?
O7 Cl1 O6 109.9(3) . . ?
O8 Cl1 O5 109.9(2) . . ?
O8 Cl1 O6 109.5(2) . . ?
O8 Cl1 O7 109.7(2) . . ?
C16 N4 C15 117.6(4) . . ?
C17 N4 C15 121.7(4) . . ?
C17 N4 C16 120.8(4) . . ?
H15a C15 N4 109.5 . . ?
H15b C15 N4 109.5 . . ?
H15b C15 H15a 109.5 . . ?
H15c C15 N4 109.5 . . ?
H15c C15 H15a 109.5 . . ?
H15c C15 H15b 109.5 . . ?
H16a C16 N4 109.5 . . ?
H16b C16 N4 109.5 . . ?
H16b C16 H16a 109.5 . . ?
H16c C16 N4 109.5 . . ?
H16c C16 H16a 109.5 . . ?
H16c C16 H16b 109.5 . . ?
N4 C17 O9 125.3(5) . . ?
H17 C17 O9 117.3(3) . . ?
H17 C17 N4 117.3(3) . . ?

loop_
_geom_bond_atom_site_label_1
_geom_bond_atom_site_label_2
_geom_bond_distance
_geom_bond_site_symmetry_2
_geom_bond_publ_flag
Cu Cu 3.0276(16) 2_666 ?
Cu O1 1.959(3) . ?
Cu O1 1.971(3) 2_666 ?
Cu N3 2.023(4) . ?
Cu N1 1.952(4) . ?
O1 C14 1.363(5) . ?
O2 C6 1.206(5) . ?
O3 C6 1.334(5) . ?
O3 C7 1.444(6) . ?
O4 H4c 0.8498 . ?
O4 H4d 0.8498 . ?
N3 H3 0.9801 . ?
N3 C8 1.485(5) . ?
N3 C5 1.478(5) . ?
N1 C3 1.388(5) . ?
N1 C1 1.321(6) . ?
N2 H2 0.8600 . ?
N2 C2 1.370(6) . ?
N2 C1 1.330(6) . ?
C14 C13 1.388(6) . ?
C14 C9 1.408(6) . ?
C13 H13 0.9300 . ?
C13 C12 1.385(7) . ?
C12 H12 0.9300 . ?
C12 C11 1.385(6) . ?
C11 H11 0.9300 . ?
C11 C10 1.378(7) . ?
C10 H10 0.9300 . ?
C10 C9 1.379(6) . ?
C9 C8 1.501(6) . ?
C8 H8a 0.9700 . ?
C8 H8b 0.9700 . ?
C5 H5 0.9800 . ?
C5 C6 1.507(7) . ?
C5 C4 1.525(6) . ?
C7 H7a 0.9600 . ?
C7 H7b 0.9600 . ?
C7 H7c 0.9600 . ?
C4 H4a 0.9700 . ?
C4 H4b 0.9700 . ?
C4 C3 1.491(6) . ?
C3 C2 1.347(6) . ?
C2 H2a 0.9300 . ?
C1 H1 0.9300 . ?
Cl1 O5 1.438(3) . ?
Cl1 O6 1.431(4) . ?
Cl1 O7 1.427(4) . ?
Cl1 O8 1.428(4) . ?
O9 C17 1.243(6) . ?
N4 C15 1.444(6) . ?
N4 C16 1.452(6) . ?
N4 C17 1.317(6) . ?
C15 H15a 0.9600 . ?
C15 H15b 0.9600 . ?
C15 H15c 0.9600 . ?
C16 H16a 0.9600 . ?
C16 H16b 0.9600 . ?
C16 H16c 0.9600 . ?
C17 H17 0.9300 . ?

loop_
_geom_torsion_atom_site_label_1
_geom_torsion_atom_site_label_2
_geom_torsion_atom_site_label_3
_geom_torsion_atom_site_label_4
_geom_torsion
_geom_torsion_site_symmetry_1
_geom_torsion_site_symmetry_2
_geom_torsion_site_symmetry_3
_geom_torsion_site_symmetry_4
_geom_torsion_publ_flag
Cu O1 C14 C13 123.5(3) . . . . ?
Cu O1 C14 C13 -10.8(4) 2_666 . . . ?
Cu O1 C14 C9 -53.9(3) . . . . ?
Cu O1 C14 C9 171.9(4) 2_666 . . . ?
Cu N3 C8 C9 -60.5(3) . . . . ?
Cu N3 C5 C6 -46.2(3) . . . . ?
Cu N3 C5 C4 77.2(3) . . . . ?
Cu N1 C3 C4 3.2(4) . . . . ?
Cu N1 C3 C2 -174.0(4) . . . . ?
Cu N1 C1 N2 173.8(4) . . . . ?
O1 C14 C13 C12 -176.8(5) . . . . ?
O1 C14 C9 C10 177.1(4) . . . . ?
O1 C14 C9 C8 -1.2(5) . . . . ?
O2 C6 O3 C7 -2.6(6) . . . . ?
O2 C6 C5 N3 17.0(5) . . . . ?
O2 C6 C5 C4 -105.9(5) . . . . ?
O3 C6 C5 N3 -164.1(4) . . . . ?
O3 C6 C5 C4 73.0(4) . . . . ?
N3 C8 C9 C14 64.8(4) . . . . ?
N3 C8 C9 C10 -113.4(4) . . . . ?
N3 C5 C4 C3 -54.4(4) . . . . ?
N1 C3 C4 C5 11.3(5) . . . . ?
N1 C3 C2 N2 1.0(4) . . . . ?
N1 C1 N2 C2 -0.1(4) . . . . ?
N2 C2 C3 C4 -176.1(3) . . . . ?
C14 C13 C12 C11 -0.5(6) . . . . ?
C14 C9 C10 C11 0.2(5) . . . . ?
C13 C12 C11 C10 0.4(6) . . . . ?
C12 C11 C10 C9 -0.3(6) . . . . ?
C11 C10 C9 C8 178.5(4) . . . . ?
C5 C4 C3 C2 -172.0(4) . . . . ?
O9 C17 N4 C15 2.4(7) . . . . ?
O9 C17 N4 C16 -177.4(5) . . . . ?
